data_4004093
loop_
_publ_author_name
'Chen, Pengyun'
'Zhou, Yuqiao'
'He, Jin'
'Jiang, Wei'
'Li, Junhao'
'Ni, Haiyong'
'Zhang, Qiuhong'
'Lin, Litian'

_publ_section_title
;
 On the Crystal Chemistry of RE2Si2O7: Revisited Structures,
 Group--Subgroup Relationship, and Insights of Ce3+-Activated
 Radioluminescence
;
_journal_issue 6
_journal_name_full 'Chemistry of Materials'
_journal_page_first 2635
_journal_page_last 2646
_journal_paper_doi 10.1021/acs.chemmater.3c00245
_journal_volume 35
_journal_year 2023
_chemical_formula_sum 'O7 Si2 Tb2'
_chemical_formula_weight 486.02
_space_group_crystal_system orthorhombic
_space_group_IT_number 62
_space_group_name_Hall '-P 2ac 2n'
_space_group_name_H-M_alt 'P n m a'
_atom_sites_solution_hydrogens .
_audit_creation_method SHELXL-2018/3
_cell_angle_alpha 90
_cell_angle_beta 90
_cell_angle_gamma 90
_cell_formula_units_Z 4
_cell_length_a 13.817(6)
_cell_length_b 8.244(4)
_cell_length_c 5.0348(18)
_cell_measurement_reflns_used 125
_cell_measurement_temperature 295(2)
_cell_measurement_theta_max 20
_cell_measurement_theta_min 5
_cell_volume 573.5(4)
_computing_structure_refinement 'SHELXL-2018/3 (Sheldrick, 2018)'
_computing_structure_solution 'SHELXT 2014/5 (Sheldrick, 2014)'
_diffrn_ambient_temperature 295(2)
_diffrn_measured_fraction_theta_full 0.980
_diffrn_measured_fraction_theta_max 0.970
_diffrn_measurement_device_type 'Bruker D8 Quest'
_diffrn_radiation_type MoK\a
_diffrn_radiation_wavelength 0.71073
_diffrn_reflns_av_R_equivalents 0.0202
_diffrn_reflns_av_unetI/netI 0.0166
_diffrn_reflns_Laue_measured_fraction_full 0.980
_diffrn_reflns_Laue_measured_fraction_max 0.970
_diffrn_reflns_limit_h_max 17
_diffrn_reflns_limit_h_min -17
_diffrn_reflns_limit_k_max 10
_diffrn_reflns_limit_k_min -10
_diffrn_reflns_limit_l_max 5
_diffrn_reflns_limit_l_min -6
_diffrn_reflns_number 3830
_diffrn_reflns_point_group_measured_fraction_full 0.980
_diffrn_reflns_point_group_measured_fraction_max 0.970
_diffrn_reflns_theta_full 25.242
_diffrn_reflns_theta_max 27.492
_diffrn_reflns_theta_min 2.949
_exptl_absorpt_coefficient_mu 24.864
_exptl_absorpt_correction_T_max 0.18
_exptl_absorpt_correction_T_min 0.11
_exptl_absorpt_correction_type multi-scan
_exptl_absorpt_process_details
;
 SADABS 2016/2: Krause, L., Herbst-Irmer, R., Sheldrick G.M. & Stalke D.,
 J. Appl. Cryst. 48 (2015) 3-10
;
_exptl_crystal_colour colorless
_exptl_crystal_density_diffrn 5.629
_exptl_crystal_description prism
_exptl_crystal_F_000 856
_exptl_crystal_size_max 0.173
_exptl_crystal_size_mid 0.159
_exptl_crystal_size_min 0.120
_refine_diff_density_max 0.770
_refine_diff_density_min -1.075
_refine_diff_density_rms 0.225
_refine_ls_extinction_coef 0.0041(3)
_refine_ls_extinction_expression Fc^*^=kFc[1+0.001xFc^2^\l^3^/sin(2\q)]^-1/4^
_refine_ls_extinction_method 'SHELXL-2018/3 (Sheldrick 2018)'
_refine_ls_goodness_of_fit_ref 1.355
_refine_ls_hydrogen_treatment undef
_refine_ls_matrix_type full
_refine_ls_number_parameters 59
_refine_ls_number_reflns 686
_refine_ls_number_restraints 0
_refine_ls_restrained_S_all 1.355
_refine_ls_R_factor_all 0.0284
_refine_ls_R_factor_gt 0.0256
_refine_ls_shift/su_max 0.001
_refine_ls_shift/su_mean 0.000
_refine_ls_structure_factor_coef Fsqd
_refine_ls_weighting_details 'w=1/[\s^2^(Fo^2^)+(0.0174P)^2^+5.1884P] where P=(Fo^2^+2Fc^2^)/3'
_refine_ls_weighting_scheme calc
_refine_ls_wR_factor_gt 0.0563
_refine_ls_wR_factor_ref 0.0573
_reflns_Friedel_coverage 0.000
_reflns_Friedel_fraction_full .
_reflns_Friedel_fraction_max .
_reflns_number_gt 636
_reflns_number_total 686
_reflns_threshold_expression 'I > 2\s(I)'
_cod_data_source_file E-3-Tb2Si2O7.cif
_cod_data_source_block Tb2Si2O7
_cod_database_code 4004093
_shelx_shelxl_version_number 2018/3
_shelx_space_group_comment
;
The symmetry employed for this shelxl refinement is uniquely defined
by the following loop, which should always be used as a source of
symmetry information in preference to the above space-group names.
They are only intended as comments.
;
_shelx_estimated_absorpt_t_min 0.099
_shelx_estimated_absorpt_t_max 0.154

loop_
_space_group_symop_operation_xyz
'x, y, z'
'-x+1/2, -y, z+1/2'
'-x, y+1/2, -z'
'x+1/2, -y+1/2, -z+1/2'
'-x, -y, -z'
'x-1/2, y, -z-1/2'
'x, -y-1/2, z'
'-x-1/2, y-1/2, z-1/2'

loop_
_atom_site_label
_atom_site_type_symbol
_atom_site_fract_x
_atom_site_fract_y
_atom_site_fract_z
_atom_site_U_iso_or_equiv
_atom_site_adp_type
_atom_site_occupancy
_atom_site_site_symmetry_order
_atom_site_calc_flag
_atom_site_refinement_flags_posn
_atom_site_refinement_flags_adp
_atom_site_refinement_flags_occupancy
_atom_site_disorder_assembly
_atom_site_disorder_group
Tb Tb 0.37433(2) 0.50830(3) 0.16223(6) 0.01037(17) Uani 1 1 d . . . . .
Si1 Si 0.17984(18) 0.250000 0.1249(5) 0.0094(5) Uani 1 2 d S T P . .
Si2 Si 0.46070(18) 0.250000 0.6244(5) 0.0089(5) Uani 1 2 d S T P . .
O1 O 0.2318(3) 0.0880(5) 0.0154(9) 0.0116(9) Uani 1 1 d . . . . .
O2 O 0.1553(5) 0.250000 0.4356(12) 0.0116(13) Uani 1 2 d S T P . .
O3 O 0.5791(4) 0.250000 0.5575(13) 0.0112(13) Uani 1 2 d S T P . .
O4 O 0.0468(3) 0.5831(5) 0.2890(9) 0.0124(9) Uani 1 1 d . . . . .
O5 O 0.3993(5) 0.250000 0.3510(12) 0.0111(13) Uani 1 2 d S T P . .

loop_
_atom_site_aniso_label
_atom_site_aniso_U_11
_atom_site_aniso_U_22
_atom_site_aniso_U_33
_atom_site_aniso_U_23
_atom_site_aniso_U_13
_atom_site_aniso_U_12
Tb 0.0085(2) 0.0098(2) 0.0128(2) -0.00048(11) 0.00037(12) -0.00033(11)
Si1 0.0075(12) 0.0115(12) 0.0091(11) 0.000 -0.0003(9) 0.000
Si2 0.0069(11) 0.0105(11) 0.0092(12) 0.000 0.0002(9) 0.000
O1 0.010(2) 0.014(2) 0.011(2) -0.0010(18) -0.0017(18) 0.0005(18)
O2 0.015(3) 0.012(3) 0.008(3) 0.000 -0.002(3) 0.000
O3 0.006(3) 0.013(3) 0.014(3) 0.000 0.002(3) 0.000
O4 0.013(2) 0.008(2) 0.016(2) 0.0020(19) -0.0026(19) 0.0007(18)
O5 0.010(3) 0.011(3) 0.013(3) 0.000 -0.004(2) 0.000

loop_
_atom_type_symbol
_atom_type_description
_atom_type_scat_dispersion_real
_atom_type_scat_dispersion_imag
_atom_type_scat_source
O O 0.0106 0.0060 'International Tables Vol C Tables 4.2.6.8 and 6.1.1.4'
Si Si 0.0817 0.0704 'International Tables Vol C Tables 4.2.6.8 and 6.1.1.4'
Tb Tb -0.1723 4.1537 'International Tables Vol C Tables 4.2.6.8 and 6.1.1.4'

loop_
_geom_angle_atom_site_label_1
_geom_angle_atom_site_label_2
_geom_angle_atom_site_label_3
_geom_angle
_geom_angle_site_symmetry_1
_geom_angle_site_symmetry_3
O1 Tb O4 91.76(16) 7_565 2_564
O1 Tb O2 89.25(19) 7_565 2_564
O4 Tb O2 87.90(19) 2_564 2_564
O1 Tb O5 86.68(19) 7_565 .
O4 Tb O5 87.94(19) 2_564 .
O2 Tb O5 174.09(19) 2_564 .
O1 Tb O1 78.74(10) 7_565 8_666
O4 Tb O1 170.48(16) 2_564 8_666
O2 Tb O1 91.22(19) 2_564 8_666
O5 Tb O1 92.18(19) . 8_666
O1 Tb O4 164.67(16) 7_565 6_656
O4 Tb O4 72.91(18) 2_564 6_656
O2 Tb O4 90.28(19) 2_564 6_656
O5 Tb O4 92.52(19) . 6_656
O1 Tb O4 116.59(15) 8_666 6_656
O1 Tb O3 133.28(18) 7_565 5_666
O4 Tb O3 126.49(18) 2_564 5_666
O2 Tb O3 69.15(18) 2_564 5_666
O5 Tb O3 116.75(19) . 5_666
O1 Tb O3 61.63(18) 8_666 5_666
O4 Tb O3 60.17(17) 6_656 5_666
O1 Tb Si1 104.95(12) 7_565 2_565
O4 Tb Si1 157.32(12) 2_564 2_565
O2 Tb Si1 77.30(14) 2_564 2_565
O5 Tb Si1 107.90(15) . 2_565
O1 Tb Si1 30.01(11) 8_666 2_565
O4 Tb Si1 89.88(12) 6_656 2_565
O3 Tb Si1 31.73(15) 5_666 2_565
O1 Tb Si2 161.89(12) 7_565 5_666
O4 Tb Si2 98.06(12) 2_564 5_666
O2 Tb Si2 76.02(15) 2_564 5_666
O5 Tb Si2 108.75(15) . 5_666
O1 Tb Si2 90.92(12) 8_666 5_666
O4 Tb Si2 29.39(11) 6_656 5_666
O3 Tb Si2 31.01(14) 5_666 5_666
Si1 Tb Si2 61.95(6) 2_565 5_666
O1 Tb Si2 108.30(12) 7_565 .
O4 Tb Si2 100.91(12) 2_564 .
O2 Tb Si2 159.91(14) 2_564 .
O5 Tb Si2 25.78(14) . .
O1 Tb Si2 82.97(12) 8_666 .
O4 Tb Si2 75.40(12) 6_656 .
O3 Tb Si2 91.29(12) 5_666 .
Si1 Tb Si2 88.46(6) 2_565 .
Si2 Tb Si2 84.83(4) 5_666 .
O1 Tb Tb 129.76(12) 7_565 5_665
O4 Tb Tb 38.00(11) 2_564 5_665
O2 Tb Tb 88.93(16) 2_564 5_665
O5 Tb Tb 90.39(16) . 5_665
O1 Tb Tb 151.49(11) 8_666 5_665
O4 Tb Tb 34.91(11) 6_656 5_665
O3 Tb Tb 92.04(14) 5_666 5_665
Si1 Tb Tb 123.44(4) 2_565 5_665
Si2 Tb Tb 61.49(5) 5_666 5_665
Si2 Tb Tb 87.19(5) . 5_665
O1 Tb Tb 110.67(12) 7_565 7_575
O4 Tb Tb 109.13(11) 2_564 7_575
O2 Tb Tb 31.32(13) 2_564 7_575
O5 Tb Tb 154.59(14) . 7_575
O1 Tb Tb 74.09(11) 8_666 7_575
O4 Tb Tb 75.57(10) 6_656 7_575
O3 Tb Tb 37.89(12) 5_666 7_575
Si1 Tb Tb 50.84(3) 2_565 7_575
Si2 Tb Tb 51.67(3) 5_666 7_575
Si2 Tb Tb 129.15(3) . 7_575
Tb Tb Tb 92.043(9) 5_665 7_575
O2 Si1 O1 115.4(2) . .
O2 Si1 O1 115.4(2) . 7_565
O1 Si1 O1 111.7(4) . 7_565
O2 Si1 O3 111.2(4) . 6_556
O1 Si1 O3 100.5(2) . 6_556
O1 Si1 O3 100.5(2) 7_565 6_556
O2 Si1 Tb 132.17(14) . 8_655
O1 Si1 Tb 47.97(17) . 8_655
O1 Si1 Tb 112.1(2) 7_565 8_655
O3 Si1 Tb 52.80(15) 6_556 8_655
O2 Si1 Tb 132.17(14) . 2_564
O1 Si1 Tb 112.1(2) . 2_564
O1 Si1 Tb 47.97(17) 7_565 2_564
O3 Si1 Tb 52.80(15) 6_556 2_564
Tb Si1 Tb 78.31(7) 8_655 2_564
O4 Si2 O4 117.5(4) 2_565 8_656
O4 Si2 O5 113.9(2) 2_565 .
O4 Si2 O5 113.9(2) 8_656 .
O4 Si2 O3 99.6(2) 2_565 .
O4 Si2 O3 99.6(2) 8_656 .
O5 Si2 O3 110.0(3) . .
O4 Si2 Tb 48.95(17) 2_565 5_666
O4 Si2 Tb 113.8(2) 8_656 5_666
O5 Si2 Tb 131.06(15) . 5_666
O3 Si2 Tb 51.13(14) . 5_666
O4 Si2 Tb 113.8(2) 2_565 3_646
O4 Si2 Tb 48.95(17) 8_656 3_646
O5 Si2 Tb 131.06(15) . 3_646
O3 Si2 Tb 51.13(14) . 3_646
Tb Si2 Tb 76.67(7) 5_666 3_646
O4 Si2 Tb 150.7(2) 2_565 7_565
O4 Si2 Tb 78.04(18) 8_656 7_565
O5 Si2 Tb 39.37(4) . 7_565
O3 Si2 Tb 101.97(19) . 7_565
Tb Si2 Tb 150.86(8) 5_666 7_565
Tb Si2 Tb 95.17(4) 3_646 7_565
O4 Si2 Tb 78.04(18) 2_565 .
O4 Si2 Tb 150.7(2) 8_656 .
O5 Si2 Tb 39.37(4) . .
O3 Si2 Tb 101.97(19) . .
Tb Si2 Tb 95.17(4) 5_666 .
Tb Si2 Tb 150.86(8) 3_646 .
Tb Si2 Tb 78.31(6) 7_565 .
Si1 O1 Tb 124.7(3) . 7_565
Si1 O1 Tb 102.0(2) . 8_655
Tb O1 Tb 133.1(2) 7_565 8_655
Si1 O2 Tb 121.02(13) . 2_565
Si1 O2 Tb 121.02(13) . 8_656
Tb O2 Tb 117.4(3) 2_565 8_656
Si1 O3 Si2 158.2(5) 6_656 .
Si1 O3 Tb 95.5(2) 6_656 5_666
Si2 O3 Tb 97.9(2) . 5_666
Si1 O3 Tb 95.5(2) 6_656 3_646
Si2 O3 Tb 97.9(2) . 3_646
Tb O3 Tb 104.2(2) 5_666 3_646
Si2 O4 Tb 137.0(3) 2_564 2_565
Si2 O4 Tb 101.7(2) 2_564 6_556
Tb O4 Tb 107.09(18) 2_565 6_556
Si2 O5 Tb 114.85(14) . 7_565
Si2 O5 Tb 114.85(14) . .
Tb O5 Tb 129.2(3) 7_565 .

loop_
_geom_bond_atom_site_label_1
_geom_bond_atom_site_label_2
_geom_bond_distance
_geom_bond_site_symmetry_2
Tb O1 2.248(5) 7_565
Tb O4 2.299(5) 2_564
Tb O2 2.332(3) 2_564
Tb O5 2.357(3) .
Tb O1 2.397(4) 8_666
Tb O4 2.474(5) 6_656
Tb O3 2.525(4) 5_666
Tb Si1 3.156(2) 2_565
Tb Si2 3.212(2) 5_666
Tb Si2 3.372(2) .
Tb Tb 3.8402(15) 5_665
Tb Tb 3.9850(19) 7_575
Si1 O2 1.600(7) .
Si1 O1 1.614(5) .
Si1 O1 1.614(5) 7_565
Si1 O3 1.667(7) 6_556
Si2 O4 1.610(5) 2_565
Si2 O4 1.610(5) 8_656
Si2 O5 1.617(7) .
Si2 O3 1.671(7) .
